data_4300672
loop_
_publ_author_name
'Singh, Sanjay'
'Ahn, Hans-J\"urgen'
'Stasch, Andreas'
'Jancik, Vojtech'
'Roesky, Herbert W.'
'Pal, Aritra'
'Biadene, Mariana'
'Herbst-Irmer, Regine'
'Noltemeyer, Mathias'
'Schmidt, Hans-Georg'

_journal_name_full 'Inorganic Chemistry'
_journal_paper_doi 10.1021/ic0517826
_journal_year 2006
_chemical_formula_sum 'C29 H41 F2 Ga N2'
_chemical_formula_weight 525.36
_space_group_IT_number 14
_symmetry_cell_setting monoclinic
_symmetry_space_group_name_Hall '-P 2yn'
_symmetry_space_group_name_H-M 'P 1 21/n 1'
_cell_angle_alpha 90.00
_cell_angle_beta 104.50(2)
_cell_angle_gamma 90.00
_cell_formula_units_Z 4
_cell_length_a 12.500(2)
_cell_length_b 15.869(2)
_cell_length_c 14.285(2)
_cell_measurement_temperature 133(2)
_cell_volume 2743.4(7)
_diffrn_ambient_temperature 133(2)
_exptl_crystal_density_diffrn 1.272
_cod_original_sg_symbol_H-M 'P 21/n'
_cod_database_code 4300672

loop_
_symmetry_equiv_pos_as_xyz
'x, y, z'
'-x+1/2, y+1/2, -z+1/2'
'-x, -y, -z'
'x-1/2, -y-1/2, z-1/2'

loop_
_atom_site_label
_atom_site_type_symbol
_atom_site_fract_x
_atom_site_fract_y
_atom_site_fract_z
_atom_site_U_iso_or_equiv
_atom_site_adp_type
_atom_site_occupancy
_atom_site_symmetry_multiplicity
_atom_site_calc_flag
_atom_site_refinement_flags
_atom_site_disorder_assembly
_atom_site_disorder_group
Ga1 Ga 0.65283(3) 0.605175(15) 0.75751(2) 0.02921(10) Uani 1 1 d . . .
F1 F 0.75426(18) 0.52803(10) 0.80569(14) 0.0648(6) Uani 1 1 d . . .
F2 F 0.53400(17) 0.54561(11) 0.70729(13) 0.0657(6) Uani 1 1 d . . .
N1 N 0.62865(16) 0.68375(11) 0.85001(13) 0.0212(4) Uani 1 1 d . . .
N2 N 0.69706(16) 0.67827(11) 0.66881(13) 0.0223(4) Uani 1 1 d . . .
C1 C 0.64409(18) 0.76687(14) 0.83999(17) 0.0216(5) Uani 1 1 d . . .
C2 C 0.67980(18) 0.80161(14) 0.76336(17) 0.0231(5) Uani 1 1 d . . .
H2A H 0.6885 0.8611 0.7652 0.028 Uiso 1 1 calc R . .
C3 C 0.70469(18) 0.76158(14) 0.68412(17) 0.0217(5) Uani 1 1 d . . .
C4 C 0.6216(2) 0.82607(14) 0.91486(18) 0.0302(6) Uani 1 1 d . . .
H4A H 0.6614 0.8068 0.9794 0.045 Uiso 1 1 calc R . .
H4B H 0.5421 0.8272 0.9105 0.045 Uiso 1 1 calc R . .
H4C H 0.6466 0.8828 0.9036 0.045 Uiso 1 1 calc R . .
C5 C 0.7414(2) 0.81614(15) 0.61268(19) 0.0319(6) Uani 1 1 d . . .
H5A H 0.8123 0.7956 0.6042 0.048 Uiso 1 1 calc R . .
H5B H 0.7499 0.8743 0.6365 0.048 Uiso 1 1 calc R . .
H5C H 0.6861 0.8143 0.5505 0.048 Uiso 1 1 calc R . .
C11 C 0.58980(19) 0.65304(13) 0.93155(16) 0.0210(5) Uani 1 1 d . . .
C12 C 0.47569(19) 0.64466(14) 0.92150(17) 0.0221(5) Uani 1 1 d . . .
C13 C 0.4415(2) 0.60969(14) 0.99878(17) 0.0264(5) Uani 1 1 d . . .
H13A H 0.3648 0.6016 0.9929 0.032 Uiso 1 1 calc R . .
C14 C 0.5161(2) 0.58658(13) 1.08351(17) 0.0273(6) Uani 1 1 d . . .
H14A H 0.4908 0.5630 1.1352 0.033 Uiso 1 1 calc R . .
C15 C 0.6277(2) 0.59807(15) 1.09260(17) 0.0283(5) Uani 1 1 d . . .
H15A H 0.6785 0.5841 1.1520 0.034 Uiso 1 1 calc R . .
C16 C 0.6678(2) 0.62955(14) 1.01700(17) 0.0244(5) Uani 1 1 d . . .
C121 C 0.38965(19) 0.67421(14) 0.83215(17) 0.0258(5) Uani 1 1 d . . .
H12A H 0.4295 0.7011 0.7873 0.031 Uiso 1 1 calc R . .
C122 C 0.3132(2) 0.74036(16) 0.8588(2) 0.0373(6) Uani 1 1 d . . .
H12B H 0.3576 0.7868 0.8936 0.056 Uiso 1 1 calc R . .
H12C H 0.2703 0.7146 0.9000 0.056 Uiso 1 1 calc R . .
H12D H 0.2628 0.7620 0.7997 0.056 Uiso 1 1 calc R . .
C123 C 0.3206(2) 0.60155(17) 0.7782(2) 0.0395(6) Uani 1 1 d . . .
H12E H 0.3695 0.5599 0.7596 0.059 Uiso 1 1 calc R . .
H12F H 0.2687 0.6233 0.7200 0.059 Uiso 1 1 calc R . .
H12G H 0.2795 0.5749 0.8202 0.059 Uiso 1 1 calc R . .
C161 C 0.7923(2) 0.63731(17) 1.02894(19) 0.0335(6) Uani 1 1 d . . .
H16A H 0.8045 0.6659 0.9701 0.040 Uiso 1 1 calc R . .
C162 C 0.8460(2) 0.5496(2) 1.0357(2) 0.0541(8) Uani 1 1 d . . .
H16B H 0.8120 0.5171 0.9775 0.081 Uiso 1 1 calc R . .
H16C H 0.8348 0.5201 1.0928 0.081 Uiso 1 1 calc R . .
H16D H 0.9253 0.5556 1.0411 0.081 Uiso 1 1 calc R . .
C163 C 0.8473(3) 0.6904(2) 1.1167(2) 0.0514(8) Uani 1 1 d . . .
H16E H 0.8126 0.7461 1.1111 0.077 Uiso 1 1 calc R . .
H16F H 0.9261 0.6965 1.1197 0.077 Uiso 1 1 calc R . .
H16G H 0.8386 0.6626 1.1756 0.077 Uiso 1 1 calc R . .
C21 C 0.72306(19) 0.63977(13) 0.58461(16) 0.0210(5) Uani 1 1 d . . .
C22 C 0.82936(18) 0.60725(14) 0.59289(16) 0.0225(5) Uani 1 1 d . . .
C23 C 0.8470(2) 0.56158(14) 0.51524(17) 0.0259(5) Uani 1 1 d . . .
H23A H 0.9182 0.5385 0.5194 0.031 Uiso 1 1 calc R . .
C24 C 0.7644(2) 0.54870(14) 0.43227(18) 0.0277(5) Uani 1 1 d . . .
H24A H 0.7781 0.5157 0.3810 0.033 Uiso 1 1 calc R . .
C25 C 0.6618(2) 0.58393(14) 0.42411(18) 0.0272(6) Uani 1 1 d . . .
H25A H 0.6058 0.5759 0.3662 0.033 Uiso 1 1 calc R . .
C26 C 0.63829(19) 0.63099(14) 0.49867(17) 0.0234(5) Uani 1 1 d . . .
C221 C 0.9257(2) 0.62377(15) 0.68050(18) 0.0287(6) Uani 1 1 d . . .
H22A H 0.8968 0.6563 0.7289 0.034 Uiso 1 1 calc R . .
C222 C 1.0137(2) 0.67741(17) 0.6518(2) 0.0374(6) Uani 1 1 d . . .
H22B H 0.9795 0.7285 0.6189 0.056 Uiso 1 1 calc R . .
H22C H 1.0474 0.6451 0.6081 0.056 Uiso 1 1 calc R . .
H22D H 1.0706 0.6930 0.7098 0.056 Uiso 1 1 calc R . .
C223 C 0.9770(2) 0.54235(18) 0.7288(2) 0.0478(8) Uani 1 1 d . . .
H22E H 0.9198 0.5083 0.7467 0.072 Uiso 1 1 calc R . .
H22F H 1.0350 0.5560 0.7869 0.072 Uiso 1 1 calc R . .
H22G H 1.0090 0.5105 0.6836 0.072 Uiso 1 1 calc R . .
C261 C 0.52513(19) 0.67162(15) 0.48491(18) 0.0281(5) Uani 1 1 d . . .
H26A H 0.5262 0.7061 0.5438 0.034 Uiso 1 1 calc R . .
C262 C 0.4335(2) 0.60593(19) 0.4744(2) 0.0465(7) Uani 1 1 d . . .
H26B H 0.4477 0.5708 0.5327 0.070 Uiso 1 1 calc R . .
H26C H 0.4319 0.5704 0.4180 0.070 Uiso 1 1 calc R . .
H26D H 0.3622 0.6345 0.4660 0.070 Uiso 1 1 calc R . .
C263 C 0.5000(2) 0.73095(18) 0.3974(2) 0.0429(7) Uani 1 1 d . . .
H26E H 0.5600 0.7720 0.4041 0.064 Uiso 1 1 calc R . .
H26F H 0.4304 0.7606 0.3940 0.064 Uiso 1 1 calc R . .
H26G H 0.4936 0.6981 0.3382 0.064 Uiso 1 1 calc R . .

loop_
_atom_site_aniso_label
_atom_site_aniso_U_11
_atom_site_aniso_U_22
_atom_site_aniso_U_33
_atom_site_aniso_U_23
_atom_site_aniso_U_13
_atom_site_aniso_U_12
Ga1 0.04478(18) 0.02161(13) 0.02723(15) -0.00202(13) 0.02024(12) -0.00380(14)
F1 0.1117(17) 0.0384(9) 0.0618(13) 0.0204(8) 0.0544(12) 0.0339(10)
F2 0.0872(14) 0.0697(11) 0.0544(12) -0.0341(9) 0.0445(11) -0.0548(11)
N1 0.0221(11) 0.0238(10) 0.0188(10) 0.0016(8) 0.0070(8) -0.0023(8)
N2 0.0239(11) 0.0228(9) 0.0213(11) -0.0013(8) 0.0076(9) 0.0010(8)
C1 0.0163(12) 0.0254(11) 0.0220(13) -0.0009(9) 0.0031(10) 0.0002(9)
C2 0.0233(14) 0.0220(11) 0.0244(13) -0.0008(10) 0.0069(11) -0.0015(9)
C3 0.0151(12) 0.0256(11) 0.0243(13) 0.0004(9) 0.0049(10) 0.0009(9)
C4 0.0375(15) 0.0268(12) 0.0311(15) -0.0055(10) 0.0175(12) -0.0034(11)
C5 0.0410(16) 0.0273(13) 0.0327(15) 0.0040(11) 0.0191(12) -0.0014(11)
C11 0.0249(13) 0.0185(11) 0.0210(13) -0.0014(9) 0.0085(10) -0.0012(9)
C12 0.0236(13) 0.0204(10) 0.0236(13) -0.0043(9) 0.0081(10) -0.0013(9)
C13 0.0270(13) 0.0248(11) 0.0316(13) -0.0024(11) 0.0150(11) -0.0002(11)
C14 0.0375(15) 0.0247(12) 0.0248(13) 0.0000(9) 0.0170(11) -0.0004(10)
C15 0.0358(14) 0.0276(12) 0.0216(12) 0.0027(10) 0.0077(11) 0.0022(11)
C16 0.0250(13) 0.0245(12) 0.0227(13) -0.0011(9) 0.0042(10) -0.0007(9)
C121 0.0231(13) 0.0286(12) 0.0255(13) -0.0022(10) 0.0055(10) 0.0019(10)
C122 0.0336(15) 0.0389(14) 0.0390(17) -0.0026(12) 0.0085(13) 0.0116(12)
C123 0.0328(14) 0.0362(13) 0.0412(16) -0.0075(13) -0.0066(12) -0.0005(12)
C161 0.0252(14) 0.0480(14) 0.0250(14) 0.0045(11) 0.0020(11) -0.0029(11)
C162 0.0306(17) 0.069(2) 0.060(2) 0.0048(17) 0.0066(15) 0.0128(15)
C163 0.0371(18) 0.074(2) 0.0386(18) -0.0038(15) 0.0008(14) -0.0207(16)
C21 0.0240(13) 0.0207(10) 0.0199(12) -0.0009(9) 0.0085(10) -0.0018(9)
C22 0.0210(12) 0.0234(10) 0.0232(12) 0.0013(10) 0.0059(9) -0.0008(10)
C23 0.0220(13) 0.0262(12) 0.0308(14) -0.0004(10) 0.0091(11) 0.0030(10)
C24 0.0312(14) 0.0283(12) 0.0264(14) -0.0066(10) 0.0123(11) -0.0035(10)
C25 0.0248(13) 0.0334(13) 0.0219(13) -0.0032(10) 0.0034(10) -0.0058(10)
C26 0.0215(13) 0.0268(12) 0.0226(13) 0.0021(9) 0.0065(10) -0.0026(9)
C221 0.0255(13) 0.0340(14) 0.0257(13) -0.0006(10) 0.0045(11) 0.0017(10)
C222 0.0260(15) 0.0432(15) 0.0395(16) -0.0014(12) 0.0015(12) -0.0060(12)
C223 0.0393(18) 0.0498(17) 0.0448(18) 0.0158(14) -0.0075(14) 0.0012(14)
C261 0.0192(13) 0.0374(13) 0.0268(14) -0.0008(11) 0.0039(10) 0.0018(10)
C262 0.0238(14) 0.0515(16) 0.065(2) 0.0043(16) 0.0121(13) -0.0008(14)
C263 0.0331(16) 0.0506(16) 0.0436(18) 0.0122(13) 0.0069(13) 0.0103(13)

loop_
_geom_bond_atom_site_label_1
_geom_bond_atom_site_label_2
_geom_bond_distance
_geom_bond_site_symmetry_2
_geom_bond_publ_flag
Ga1 F2 1.7552(17) . ?
Ga1 F1 1.7728(17) . ?
Ga1 N1 1.8953(19) . ?
Ga1 N2 1.8993(19) . ?
N1 C1 1.346(3) . ?
N1 C11 1.454(3) . ?
N2 C3 1.340(3) . ?
N2 C21 1.456(3) . ?
C1 C2 1.395(3) . ?
C1 C4 1.502(3) . ?
C2 C3 1.399(3) . ?
C3 C5 1.496(3) . ?
C11 C12 1.404(3) . ?
C11 C16 1.409(3) . ?
C12 C13 1.395(3) . ?
C12 C121 1.523(3) . ?
C13 C14 1.379(3) . ?
C14 C15 1.382(4) . ?
C15 C16 1.392(3) . ?
C16 C161 1.527(4) . ?
C121 C123 1.528(3) . ?
C121 C122 1.530(3) . ?
C161 C163 1.523(4) . ?
C161 C162 1.538(4) . ?
C21 C22 1.403(3) . ?
C21 C26 1.413(3) . ?
C22 C23 1.388(3) . ?
C22 C221 1.527(3) . ?
C23 C24 1.378(3) . ?
C24 C25 1.376(3) . ?
C25 C26 1.391(3) . ?
C26 C261 1.522(3) . ?
C221 C222 1.526(3) . ?
C221 C223 1.528(3) . ?
C261 C262 1.528(4) . ?
C261 C263 1.533(4) . ?
